data_1514375
loop_
_publ_author_name
'Dornan, Laura M.'
'Clendenning, Gr\'ainne M. A.'
'Pitak, Mateusz B.'
'Coles, Simon J.'
'Muldoon, Mark J.'

_publ_section_title
;
 N,O-ligated Pd(ii) complexes for catalytic alcohol oxidation
;
_journal_issue 8
_journal_name_full 'Catalysis Science &amp; Technology'
_journal_page_first 2526
_journal_paper_doi 10.1039/c4cy00296b
_journal_volume 4
_journal_year 2014
_chemical_formula_moiety 'C12 H12 N2 O5 Pd S'
_chemical_formula_sum 'C12 H12 N2 O5 Pd S'
_chemical_formula_weight 402.70
_chemical_name_systematic
;
 ?
;
_space_group_IT_number 14
_symmetry_cell_setting monoclinic
_symmetry_space_group_name_Hall '-P 2ybc'
_symmetry_space_group_name_H-M 'P 1 21/c 1'
_atom_sites_solution_hydrogens geom
_atom_sites_solution_primary direct
_atom_sites_solution_secondary difmap
_audit_creation_method SHELXL-97
_cell_angle_alpha 90.00
_cell_angle_beta 107.332(2)
_cell_angle_gamma 90.00
_cell_formula_units_Z 8
_cell_length_a 19.681(3)
_cell_length_b 7.1866(8)
_cell_length_c 20.443(3)
_cell_measurement_reflns_used 14148
_cell_measurement_temperature 100(2)
_cell_measurement_theta_max 34.8
_cell_measurement_theta_min 2.5
_cell_volume 2760.2(7)
_computing_cell_refinement 'CrystalClear-SM Expert 2.0 r7 (Rigaku, 2011)'
_computing_data_collection 'CrystalClear-SM Expert 2.0 r7 (Rigaku, 2011)'
_computing_data_reduction 'CrystalClear-SM Expert 2.0 r7 (Rigaku, 2011)'
_computing_molecular_graphics 'MERCURY 3.1(J.Appl.Cryst.41,466-470, 2008'
_computing_publication_material 'WinGX, ver.2013.3 (L.J. Farrugia, J.App.Cryst.(2012),45,849-854)'
_computing_structure_refinement 'SHELXL-97 (Sheldrick, 2008)'
_computing_structure_solution 'SHELXL-97 (Sheldrick, 2008)'
_diffrn_ambient_temperature 100(2)
_diffrn_detector CCD
_diffrn_detector_area_resol_mean 28.5714
_diffrn_measured_fraction_theta_full 0.997
_diffrn_measured_fraction_theta_max 0.997
_diffrn_measurement_device
;
AFC12 (Right): Kappa 3 circle
;
_diffrn_measurement_device_type
;
Rigaku Saturn724+ (2x2 bin mode)
;
_diffrn_measurement_method 'profile data from \w-scans'
_diffrn_measurement_specimen_support Mitegen
_diffrn_radiation_monochromator Confocal
_diffrn_radiation_type 'Mo K\a'
_diffrn_radiation_wavelength 0.71075
_diffrn_reflns_av_R_equivalents 0.0453
_diffrn_reflns_av_sigmaI/netI 0.0324
_diffrn_reflns_limit_h_max 25
_diffrn_reflns_limit_h_min -25
_diffrn_reflns_limit_k_max 9
_diffrn_reflns_limit_k_min -8
_diffrn_reflns_limit_l_max 26
_diffrn_reflns_limit_l_min -26
_diffrn_reflns_number 34176
_diffrn_reflns_theta_full 27.48
_diffrn_reflns_theta_max 27.48
_diffrn_reflns_theta_min 3.02
_diffrn_source 'Rotating Anode'
_diffrn_source_current 24.0
_diffrn_source_power 1.2
_diffrn_source_voltage 50.0
_exptl_absorpt_coefficient_mu 1.518
_exptl_absorpt_correction_T_max 0.9703
_exptl_absorpt_correction_T_min 0.7510
_exptl_absorpt_correction_type multi-scan
_exptl_absorpt_process_details 'CrystalClear-SM Expert 2.0 r7 (Rigaku, 2011)'
_exptl_crystal_colour Yellow
_exptl_crystal_density_diffrn 1.938
_exptl_crystal_density_method 'not measured'
_exptl_crystal_description needle
_exptl_crystal_F_000 1600
_exptl_crystal_size_max 0.20
_exptl_crystal_size_mid 0.02
_exptl_crystal_size_min 0.02
_refine_diff_density_max 2.000
_refine_diff_density_min -1.055
_refine_diff_density_rms 0.129
_refine_ls_extinction_method none
_refine_ls_goodness_of_fit_ref 1.072
_refine_ls_hydrogen_treatment constr
_refine_ls_matrix_type full
_refine_ls_number_parameters 383
_refine_ls_number_reflns 6318
_refine_ls_number_restraints 0
_refine_ls_restrained_S_all 1.072
_refine_ls_R_factor_all 0.0449
_refine_ls_R_factor_gt 0.0409
_refine_ls_shift/su_max 0.001
_refine_ls_shift/su_mean 0.000
_refine_ls_structure_factor_coef Fsqd
_refine_ls_weighting_details 'calc w=1/[\s^2^(Fo^2^)+(0.0617P)^2^+2.4156P] where P=(Fo^2^+2Fc^2^)/3'
_refine_ls_weighting_scheme calc
_refine_ls_wR_factor_gt 0.1027
_refine_ls_wR_factor_ref 0.1060
_reflns_number_gt 5831
_reflns_number_total 6318
_reflns_threshold_expression >2\s(I)
_cod_data_source_file c4cy00296b1.cif
_cod_data_source_block PdHSADMF
_cod_depositor_comments
;
The following automatic conversions were performed:

'_symmetry_cell_setting' value 'Monoclinic' changed to 'monoclinic'
according to
/usr/data/users/saulius/crontab/automatic-downloads/rss-feeds/RSC/lib/dictionaries/cif_core.dic
dictionary named 'cif_core.dic' version 2.4.2 from
2011-04-26.

'_exptl_absorpt_correction_type' value 'Multi-scan'
changed to 'multi-scan' according to
/usr/data/users/saulius/crontab/automatic-downloads/rss-feeds/RSC/lib/dictionaries/cif_core.dic
dictionary named 'cif_core.dic' version 2.4.2 from 2011-04-26.

Automatic conversion script
Id: cif_fix_values 2281 2013-09-26 08:29:07Z andrius 

 Adding full bibliography for 1514374--1514375.cif.
;
_cod_original_cell_volume 2760.2(6)
_cod_original_sg_symbol_H-M P21/c
_cod_database_code 1514375

loop_
_symmetry_equiv_pos_as_xyz
'x, y, z'
'-x, y+1/2, -z+1/2'
'-x, -y, -z'
'x, -y-1/2, z-1/2'

loop_
_atom_site_label
_atom_site_type_symbol
_atom_site_fract_x
_atom_site_fract_y
_atom_site_fract_z
_atom_site_U_iso_or_equiv
_atom_site_adp_type
_atom_site_occupancy
_atom_site_symmetry_multiplicity
_atom_site_calc_flag
_atom_site_refinement_flags
C1 C 0.17702(16) 0.2246(4) 0.49334(17) 0.0186(6) Uani 1 1 d .
C2 C 0.15641(18) 0.1897(5) 0.42185(18) 0.0234(7) Uani 1 1 d .
C3 C 0.08556(19) 0.2223(5) 0.38633(19) 0.0272(8) Uani 1 1 d .
H3 H 0.0689 0.2054 0.3381 0.033 Uiso 1 1 calc R
C4 C 0.03853(18) 0.2806(5) 0.4223(2) 0.0288(8) Uani 1 1 d .
H4 H -0.0097 0.3022 0.3969 0.035 Uiso 1 1 calc R
C5 C 0.05813(19) 0.3081(5) 0.4919(2) 0.0281(8) Uani 1 1 d .
H5 H 0.0240 0.3451 0.5138 0.034 Uiso 1 1 calc R
C6 C 0.13069(17) 0.2802(5) 0.53066(18) 0.0223(7) Uani 1 1 d .
C7 C 0.16040(19) 0.2956(5) 0.60246(18) 0.0238(7) Uani 1 1 d .
H7 H 0.1307 0.3306 0.6295 0.029 Uiso 1 1 calc R
C8 C 0.23163(18) 0.2609(5) 0.63435(18) 0.0234(7) Uani 1 1 d .
H8 H 0.2510 0.2702 0.6827 0.028 Uiso 1 1 calc R
C9 C 0.27471(17) 0.2113(5) 0.59323(17) 0.0207(7) Uani 1 1 d .
C10 C 0.32503(19) -0.0368(5) 0.34574(19) 0.0237(7) Uani 1 1 d .
H10 H 0.2756 -0.0104 0.3285 0.028 Uiso 1 1 calc R
C11 C 0.3177(2) -0.1574(6) 0.23349(19) 0.0297(8) Uani 1 1 d .
H11A H 0.2669 -0.1329 0.2257 0.045 Uiso 1 1 calc R
H11B H 0.3245 -0.2892 0.2250 0.045 Uiso 1 1 calc R
H11C H 0.3352 -0.0807 0.2023 0.045 Uiso 1 1 calc R
C12 C 0.43296(19) -0.1608(5) 0.3271(2) 0.0298(8) Uani 1 1 d .
H12A H 0.4536 -0.1265 0.3753 0.045 Uiso 1 1 calc R
H12B H 0.4577 -0.0937 0.2992 0.045 Uiso 1 1 calc R
H12C H 0.4382 -0.2951 0.3218 0.045 Uiso 1 1 calc R
C101 C 0.18669(17) 0.6671(5) 0.43158(16) 0.0188(6) Uani 1 1 d .
C102 C 0.25482(17) 0.6354(5) 0.47918(17) 0.0189(6) Uani 1 1 d .
C103 C 0.26277(18) 0.6856(5) 0.54653(17) 0.0218(7) Uani 1 1 d .
H103 H 0.3074 0.6700 0.5804 0.026 Uiso 1 1 calc R
C104 C 0.20417(18) 0.7602(5) 0.56486(17) 0.0229(7) Uani 1 1 d .
H104 H 0.2105 0.7904 0.6115 0.028 Uiso 1 1 calc R
C105 C 0.13803(18) 0.7910(5) 0.51747(18) 0.0219(7) Uani 1 1 d .
H105 H 0.1002 0.8426 0.5316 0.026 Uiso 1 1 calc R
C106 C 0.12779(17) 0.7445(4) 0.44809(17) 0.0196(6) Uani 1 1 d .
C107 C 0.06481(18) 0.7714(5) 0.39230(17) 0.0229(7) Uani 1 1 d .
H107 H 0.0239 0.8236 0.4008 0.027 Uiso 1 1 calc R
C108 C 0.06204(18) 0.7234(5) 0.32652(18) 0.0247(7) Uani 1 1 d .
H108 H 0.0199 0.7422 0.2897 0.030 Uiso 1 1 calc R
C109 C 0.12314(17) 0.6455(5) 0.31488(17) 0.0229(7) Uani 1 1 d .
C110 C 0.41008(18) 0.3754(5) 0.39609(19) 0.0237(7) Uani 1 1 d .
H110 H 0.4021 0.3821 0.4396 0.028 Uiso 1 1 calc R
C111 C 0.5303(2) 0.2838(7) 0.4556(2) 0.0461(12) Uani 1 1 d .
H11D H 0.5118 0.2898 0.4951 0.069 Uiso 1 1 calc R
H11E H 0.5688 0.3747 0.4615 0.069 Uiso 1 1 calc R
H11F H 0.5486 0.1585 0.4522 0.069 Uiso 1 1 calc R
C112 C 0.4889(2) 0.3137(6) 0.3275(2) 0.0326(9) Uani 1 1 d .
H11G H 0.4442 0.3024 0.2903 0.049 Uiso 1 1 calc R
H11H H 0.5186 0.2043 0.3277 0.049 Uiso 1 1 calc R
H11I H 0.5141 0.4261 0.3207 0.049 Uiso 1 1 calc R
N1 N 0.24727(14) 0.1942(4) 0.52648(14) 0.0186(5) Uani 1 1 d .
N2 N 0.35705(16) -0.1116(4) 0.30446(15) 0.0227(6) Uani 1 1 d .
N101 N 0.18167(14) 0.6215(4) 0.36589(14) 0.0196(6) Uani 1 1 d .
N102 N 0.47334(15) 0.3261(4) 0.39325(17) 0.0271(7) Uani 1 1 d .
O1 O 0.20622(13) 0.1262(3) 0.39434(12) 0.0238(5) Uani 1 1 d .
O2 O 0.38573(13) 0.1246(4) 0.55671(13) 0.0286(6) Uani 1 1 d .
O3 O 0.35701(13) 0.0018(3) 0.40744(13) 0.0245(5) Uani 1 1 d .
O4 O 0.37931(14) 0.0070(4) 0.66616(15) 0.0316(6) Uani 1 1 d .
O5 O 0.40210(13) 0.3351(4) 0.65304(15) 0.0354(7) Uani 1 1 d .
O101 O 0.30597(12) 0.5605(4) 0.45629(12) 0.0208(5) Uani 1 1 d .
O102 O 0.20643(13) 0.4957(4) 0.25319(13) 0.0284(6) Uani 1 1 d .
O103 O 0.35919(12) 0.4143(4) 0.34319(13) 0.0242(5) Uani 1 1 d .
O104 O 0.13129(16) 0.7537(5) 0.19648(14) 0.0499(9) Uani 1 1 d .
O105 O 0.07884(16) 0.4502(6) 0.20290(18) 0.0602(11) Uani 1 1 d .
S1 S 0.36865(4) 0.16607(12) 0.62187(4) 0.02159(18) Uani 1 1 d .
S101 S 0.13356(5) 0.58124(17) 0.23360(5) 0.0327(2) Uani 1 1 d .
Pd1 Pd 0.300145(13) 0.10607(4) 0.467451(13) 0.01925(9) Uani 1 1 d .
Pd2 Pd 0.267451(12) 0.51658(4) 0.355268(13) 0.01825(9) Uani 1 1 d .

loop_
_atom_site_aniso_label
_atom_site_aniso_U_11
_atom_site_aniso_U_22
_atom_site_aniso_U_33
_atom_site_aniso_U_23
_atom_site_aniso_U_13
_atom_site_aniso_U_12
C1 0.0141(14) 0.0157(15) 0.0255(16) 0.0030(12) 0.0050(13) -0.0018(11)
C2 0.0207(16) 0.0212(16) 0.0264(17) 0.0010(14) 0.0041(14) -0.0052(13)
C3 0.0243(18) 0.0258(18) 0.0260(17) 0.0005(14) -0.0007(14) -0.0029(14)
C4 0.0159(16) 0.0251(18) 0.041(2) 0.0032(16) 0.0023(15) -0.0007(13)
C5 0.0191(17) 0.0236(18) 0.043(2) 0.0040(16) 0.0119(16) 0.0022(14)
C6 0.0165(15) 0.0199(16) 0.0318(18) 0.0053(14) 0.0091(14) -0.0005(12)
C7 0.0248(17) 0.0223(17) 0.0286(18) 0.0021(14) 0.0143(14) 0.0018(13)
C8 0.0253(17) 0.0239(17) 0.0225(16) 0.0005(13) 0.0096(14) 0.0002(13)
C9 0.0163(15) 0.0204(16) 0.0257(16) 0.0040(13) 0.0067(13) 0.0008(12)
C10 0.0220(16) 0.0217(17) 0.0291(18) 0.0026(14) 0.0103(14) -0.0008(13)
C11 0.035(2) 0.033(2) 0.0230(17) -0.0035(15) 0.0122(15) -0.0015(16)
C12 0.0240(18) 0.030(2) 0.038(2) -0.0020(16) 0.0138(16) 0.0032(15)
C101 0.0192(15) 0.0189(15) 0.0188(15) 0.0043(12) 0.0065(13) -0.0004(12)
C102 0.0162(15) 0.0191(15) 0.0214(16) 0.0032(13) 0.0053(13) 0.0002(12)
C103 0.0200(16) 0.0226(17) 0.0207(16) 0.0035(13) 0.0029(13) -0.0004(13)
C104 0.0283(18) 0.0212(17) 0.0204(16) -0.0012(13) 0.0090(14) -0.0035(14)
C105 0.0219(16) 0.0195(16) 0.0272(17) 0.0009(13) 0.0116(14) 0.0016(13)
C106 0.0181(15) 0.0161(15) 0.0263(17) 0.0039(13) 0.0092(13) -0.0008(12)
C107 0.0172(15) 0.0260(17) 0.0258(17) 0.0021(14) 0.0068(13) 0.0020(13)
C108 0.0150(15) 0.037(2) 0.0221(16) 0.0018(15) 0.0049(13) -0.0014(14)
C109 0.0161(15) 0.0313(18) 0.0209(16) -0.0014(14) 0.0050(13) -0.0035(13)
C110 0.0193(16) 0.0232(17) 0.0286(18) -0.0026(14) 0.0072(14) -0.0019(13)
C111 0.026(2) 0.054(3) 0.047(3) -0.021(2) -0.0073(18) 0.0138(19)
C112 0.0234(18) 0.0287(19) 0.052(2) -0.0020(17) 0.0208(17) 0.0048(15)
N1 0.0160(13) 0.0160(13) 0.0241(14) 0.0016(11) 0.0063(11) -0.0007(10)
N2 0.0226(14) 0.0213(14) 0.0266(15) -0.0003(11) 0.0112(12) 0.0002(11)
N101 0.0152(13) 0.0216(14) 0.0221(14) 0.0013(11) 0.0055(11) -0.0001(11)
N102 0.0173(14) 0.0235(15) 0.0383(17) -0.0060(13) 0.0048(13) 0.0008(12)
O1 0.0226(12) 0.0273(13) 0.0205(12) 0.0011(10) 0.0051(10) 0.0013(10)
O2 0.0174(12) 0.0427(16) 0.0261(13) -0.0008(11) 0.0070(10) 0.0045(11)
O3 0.0233(12) 0.0272(13) 0.0243(13) -0.0012(10) 0.0093(10) -0.0008(10)
O4 0.0259(14) 0.0333(15) 0.0347(15) 0.0112(11) 0.0079(12) 0.0091(11)
O5 0.0201(13) 0.0330(15) 0.0495(17) -0.0125(13) 0.0051(12) -0.0029(11)
O101 0.0141(10) 0.0273(12) 0.0198(11) 0.0025(10) 0.0033(9) 0.0024(9)
O102 0.0194(12) 0.0445(16) 0.0199(12) -0.0077(11) 0.0036(10) 0.0007(11)
O103 0.0181(11) 0.0284(13) 0.0281(13) 0.0011(10) 0.0097(10) 0.0034(10)
O104 0.0390(17) 0.088(3) 0.0275(15) 0.0246(16) 0.0171(13) 0.0236(17)
O105 0.0274(16) 0.111(3) 0.0451(19) -0.043(2) 0.0149(15) -0.0249(18)
S1 0.0162(4) 0.0237(4) 0.0234(4) -0.0003(3) 0.0037(3) 0.0026(3)
S101 0.0148(4) 0.0628(7) 0.0196(4) -0.0079(4) 0.0039(3) -0.0015(4)
Pd1 0.01731(14) 0.02065(15) 0.02082(15) 0.00069(9) 0.00723(10) 0.00016(9)
Pd2 0.01355(13) 0.02162(15) 0.01984(14) -0.00062(9) 0.00538(10) -0.00043(9)

loop_
_atom_type_symbol
_atom_type_description
_atom_type_scat_dispersion_real
_atom_type_scat_dispersion_imag
_atom_type_scat_source
C C 0.0033 0.0016 'International Tables Vol C Tables 4.2.6.8 and 6.1.1.4'
H H 0.0000 0.0000 'International Tables Vol C Tables 4.2.6.8 and 6.1.1.4'
N N 0.0061 0.0033 'International Tables Vol C Tables 4.2.6.8 and 6.1.1.4'
O O 0.0106 0.0060 'International Tables Vol C Tables 4.2.6.8 and 6.1.1.4'
S S 0.1246 0.1234 'International Tables Vol C Tables 4.2.6.8 and 6.1.1.4'
Pd Pd -0.9988 1.0072 'International Tables Vol C Tables 4.2.6.8 and 6.1.1.4'

loop_
_geom_angle_atom_site_label_1
_geom_angle_atom_site_label_2
_geom_angle_atom_site_label_3
_geom_angle
N1 C1 C6 120.0(3)
N1 C1 C2 114.8(3)
C6 C1 C2 125.1(3)
O1 C2 C3 125.6(3)
O1 C2 C1 118.0(3)
C3 C2 C1 116.4(3)
C2 C3 C4 119.5(3)
C2 C3 H3 120.3
C4 C3 H3 120.3
C5 C4 C3 124.0(3)
C5 C4 H4 118.0
C3 C4 H4 118.0
C4 C5 C6 118.8(3)
C4 C5 H5 120.6
C6 C5 H5 120.6
C1 C6 C7 116.7(3)
C1 C6 C5 116.2(3)
C7 C6 C5 127.0(3)
C8 C7 C6 121.6(3)
C8 C7 H7 119.2
C6 C7 H7 119.2
C7 C8 C9 118.1(3)
C7 C8 H8 120.9
C9 C8 H8 120.9
N1 C9 C8 120.6(3)
N1 C9 S1 112.7(2)
C8 C9 S1 126.6(3)
O3 C10 N2 122.8(3)
O3 C10 H10 118.6
N2 C10 H10 118.6
N2 C11 H11A 109.5
N2 C11 H11B 109.5
H11A C11 H11B 109.5
N2 C11 H11C 109.5
H11A C11 H11C 109.5
H11B C11 H11C 109.5
N2 C12 H12A 109.5
N2 C12 H12B 109.5
H12A C12 H12B 109.5
N2 C12 H12C 109.5
H12A C12 H12C 109.5
H12B C12 H12C 109.5
N101 C101 C106 120.5(3)
N101 C101 C102 114.5(3)
C106 C101 C102 124.9(3)
O101 C102 C103 125.2(3)
O101 C102 C101 118.5(3)
C103 C102 C101 116.3(3)
C102 C103 C104 120.0(3)
C102 C103 H103 120.0
C104 C103 H103 120.0
C105 C104 C103 122.8(3)
C105 C104 H104 118.6
C103 C104 H104 118.6
C104 C105 C106 119.1(3)
C104 C105 H105 120.5
C106 C105 H105 120.5
C105 C106 C101 116.8(3)
C105 C106 C107 127.0(3)
C101 C106 C107 116.2(3)
C108 C107 C106 121.4(3)
C108 C107 H107 119.3
C106 C107 H107 119.3
C107 C108 C109 118.6(3)
C107 C108 H108 120.7
C109 C108 H108 120.7
N101 C109 C108 120.5(3)
N101 C109 S101 112.7(3)
C108 C109 S101 126.7(3)
O103 C110 N102 122.7(3)
O103 C110 H110 118.6
N102 C110 H110 118.6
N102 C111 H11D 109.5
N102 C111 H11E 109.5
H11D C111 H11E 109.5
N102 C111 H11F 109.5
H11D C111 H11F 109.5
H11E C111 H11F 109.5
N102 C112 H11G 109.5
N102 C112 H11H 109.5
H11G C112 H11H 109.5
N102 C112 H11I 109.5
H11G C112 H11I 109.5
H11H C112 H11I 109.5
C9 N1 C1 122.9(3)
C9 N1 Pd1 123.4(2)
C1 N1 Pd1 113.6(2)
C10 N2 C11 121.1(3)
C10 N2 C12 122.4(3)
C11 N2 C12 116.5(3)
C109 N101 C101 122.8(3)
C109 N101 Pd2 123.6(2)
C101 N101 Pd2 113.6(2)
C110 N102 C111 120.7(3)
C110 N102 C112 121.1(3)
C111 N102 C112 118.2(3)
C2 O1 Pd1 109.7(2)
S1 O2 Pd1 116.99(14)
C10 O3 Pd1 118.9(2)
C102 O101 Pd2 109.27(19)
S101 O102 Pd2 117.29(15)
C110 O103 Pd2 118.8(2)
O4 S1 O5 115.62(18)
O4 S1 O2 111.92(17)
O5 S1 O2 111.60(17)
O4 S1 C9 107.04(16)
O5 S1 C9 106.42(16)
O2 S1 C9 103.20(15)
O105 S101 O104 115.7(2)
O105 S101 O102 112.5(2)
O104 S101 O102 111.62(17)
O105 S101 C109 107.30(18)
O104 S101 C109 105.73(19)
O102 S101 C109 102.82(15)
N1 Pd1 O1 83.85(11)
N1 Pd1 O3 177.38(11)
O1 Pd1 O3 97.34(10)
N1 Pd1 O2 82.93(11)
O1 Pd1 O2 166.28(10)
O3 Pd1 O2 96.03(10)
N101 Pd2 O101 84.07(11)
N101 Pd2 O103 178.04(11)
O101 Pd2 O103 96.05(10)
N101 Pd2 O102 82.96(11)
O101 Pd2 O102 167.03(10)
O103 Pd2 O102 96.91(10)

loop_
_geom_bond_atom_site_label_1
_geom_bond_atom_site_label_2
_geom_bond_distance
C1 N1 1.364(4)
C1 C6 1.410(5)
C1 C2 1.418(5)
C2 O1 1.347(4)
C2 C3 1.387(5)
C3 C4 1.407(5)
C3 H3 0.9500
C4 C5 1.373(6)
C4 H4 0.9500
C5 C6 1.426(5)
C5 H5 0.9500
C6 C7 1.413(5)
C7 C8 1.381(5)
C7 H7 0.9500
C8 C9 1.406(5)
C8 H8 0.9500
C9 N1 1.315(4)
C9 S1 1.795(3)
C10 O3 1.261(4)
C10 N2 1.310(4)
C10 H10 0.9500
C11 N2 1.464(5)
C11 H11A 0.9800
C11 H11B 0.9800
C11 H11C 0.9800
C12 N2 1.470(4)
C12 H12A 0.9800
C12 H12B 0.9800
C12 H12C 0.9800
C101 N101 1.357(4)
C101 C106 1.414(4)
C101 C102 1.421(4)
C102 O101 1.343(4)
C102 C103 1.386(5)
C103 C104 1.420(5)
C103 H103 0.9500
C104 C105 1.389(5)
C104 H104 0.9500
C105 C106 1.412(5)
C105 H105 0.9500
C106 C107 1.426(5)
C107 C108 1.374(5)
C107 H107 0.9500
C108 C109 1.410(5)
C108 H108 0.9500
C109 N101 1.315(4)
C109 S101 1.794(4)
C110 O103 1.267(4)
C110 N102 1.312(4)
C110 H110 0.9500
C111 N102 1.457(5)
C111 H11D 0.9800
C111 H11E 0.9800
C111 H11F 0.9800
C112 N102 1.467(5)
C112 H11G 0.9800
C112 H11H 0.9800
C112 H11I 0.9800
N1 Pd1 1.921(3)
N101 Pd2 1.920(3)
O1 Pd1 2.006(2)
O2 S1 1.498(3)
O2 Pd1 2.087(3)
O3 Pd1 2.034(2)
O4 S1 1.434(3)
O5 S1 1.437(3)
O101 Pd2 2.002(2)
O102 S101 1.501(3)
O102 Pd2 2.080(3)
O103 Pd2 2.032(2)
O104 S101 1.447(4)
O105 S101 1.427(3)
